data_4062942
_journal_name_full Organometallics
_journal_paper_doi 10.1021/om049778+
_journal_year 2004
_chemical_formula_sum 'C57 H102 B20 Cl Li N2 O4 Si2 Sm2'
_chemical_formula_weight 1494.88
_space_group_IT_number 2
_symmetry_cell_setting triclinic
_symmetry_space_group_name_Hall '-P 1'
_symmetry_space_group_name_H-M 'P -1'
_cell_angle_alpha 104.00(3)
_cell_angle_beta 99.43(3)
_cell_angle_gamma 103.29(3)
_cell_formula_units_Z 2
_cell_length_a 10.662(2)
_cell_length_b 15.748(3)
_cell_length_c 24.832(5)
_cell_measurement_temperature 293(2)
_cell_volume 3829.1(13)
_diffrn_ambient_temperature 293(2)
_exptl_crystal_density_diffrn 1.297
_cod_database_code 4062942

loop_
_symmetry_equiv_pos_as_xyz
'x, y, z'
'-x, -y, -z'

loop_
_atom_site_label
_atom_site_type_symbol
_atom_site_fract_x
_atom_site_fract_y
_atom_site_fract_z
_atom_site_U_iso_or_equiv
_atom_site_adp_type
_atom_site_occupancy
_atom_site_symmetry_multiplicity
_atom_site_calc_flag
_atom_site_refinement_flags
_atom_site_disorder_assembly
_atom_site_disorder_group
Sm1 Sm -0.65861(4) 0.73324(3) 0.148534(16) 0.06498(17) Uani 1 1 d . . .
Sm1' Sm -0.72224(4) 0.72423(3) 0.327739(16) 0.05917(16) Uani 1 1 d . . .
Si1 Si -0.4366(3) 0.66190(18) 0.06984(9) 0.0702(6) Uani 1 1 d . . .
Si1' Si -0.5039(2) 0.77787(18) 0.46178(9) 0.0664(6) Uani 1 1 d . . .
Cl1 Cl -0.8125(3) 0.7375(2) 0.22422(10) 0.0964(8) Uani 1 1 d . . .
N1 N -0.8258(9) 0.8279(7) 0.1172(3) 0.093(3) Uani 1 1 d . . .
N1' N -0.9806(7) 0.6405(5) 0.3046(3) 0.079(2) Uani 1 1 d . . .
B13 B -0.2110(11) 0.8958(7) 0.2239(4) 0.074(3) Uani 1 1 d . . .
H13 H -0.1061 0.9324 0.2435 0.088 Uiso 1 1 calc R . .
B9 B -0.2503(10) 0.7794(7) 0.1893(4) 0.067(2) Uani 1 1 d . . .
H9 H -0.1702 0.7464 0.1864 0.081 Uiso 1 1 calc R . .
B8 B -0.3019(9) 0.8209(6) 0.2597(4) 0.058(2) Uani 1 1 d . . .
B12 B -0.3324(10) 0.9346(6) 0.2568(4) 0.063(2) Uani 1 1 d . . .
H12 H -0.3004 0.9956 0.2941 0.076 Uiso 1 1 calc R . .
B11 B -0.3219(12) 0.9462(7) 0.1884(4) 0.079(3) Uani 1 1 d . . .
H11 H -0.2923 1.0129 0.1804 0.095 Uiso 1 1 calc R . .
B10 B -0.2708(10) 0.8529(7) 0.1498(4) 0.067(2) Uani 1 1 d . . .
H10 H -0.2109 0.8640 0.1187 0.081 Uiso 1 1 calc R . .
C4 C -0.3911(8) 0.7540(6) 0.1409(3) 0.0603(19) Uani 1 1 d . . .
B3 B -0.4074(10) 0.7097(7) 0.1937(4) 0.061(2) Uani 1 1 d . . .
H3 H -0.4181 0.6365 0.1869 0.073 Uiso 1 1 calc R . .
C2 C -0.4672(7) 0.7508(5) 0.2437(3) 0.0511(16) Uani 1 1 d . . .
B7 B -0.4733(9) 0.8497(7) 0.2586(3) 0.062(2) Uani 1 1 d . . .
H7 H -0.5214 0.8674 0.2941 0.075 Uiso 1 1 calc R . .
B6 B -0.4775(10) 0.9067(7) 0.2045(4) 0.070(2) Uani 1 1 d . . .
H6 H -0.5422 0.9521 0.2068 0.084 Uiso 1 1 calc R . .
B5 B -0.4461(10) 0.8472(6) 0.1415(4) 0.065(2) Uani 1 1 d . . .
H5 H -0.5032 0.8507 0.1013 0.078 Uiso 1 1 calc R . .
C11 C -0.6214(9) 0.6198(7) 0.0575(3) 0.073(2) Uani 1 1 d . . .
C12 C -0.7025(10) 0.6698(7) 0.0349(3) 0.083(3) Uani 1 1 d . . .
H12A H -0.6788 0.7071 0.0098 0.099 Uiso 1 1 calc R . .
C13 C -0.8301(11) 0.6445(9) 0.0460(4) 0.099(4) Uani 1 1 d . . .
C14 C -0.9389(13) 0.5190(10) 0.0889(5) 0.110(4) Uani 1 1 d . . .
H14A H -1.0208 0.5308 0.0869 0.132 Uiso 1 1 calc R . .
C15 C -0.9143(17) 0.4503(11) 0.1090(6) 0.131(5) Uani 1 1 d . . .
H15A H -0.9821 0.4131 0.1191 0.157 Uiso 1 1 calc R . .
C16 C -0.7893(15) 0.4333(9) 0.1150(5) 0.113(4) Uani 1 1 d . . .
H16A H -0.7752 0.3865 0.1298 0.136 Uiso 1 1 calc R . .
C17 C -0.6911(12) 0.4841(7) 0.0995(4) 0.090(3) Uani 1 1 d . . .
H17A H -0.6104 0.4704 0.1028 0.108 Uiso 1 1 calc R . .
C18 C -0.7046(10) 0.5563(7) 0.0787(4) 0.083(3) Uani 1 1 d . . .
C19 C -0.8359(10) 0.5730(8) 0.0710(4) 0.085(3) Uani 1 1 d . . .
C20 C -0.3940(11) 0.7109(8) 0.0116(4) 0.097(3) Uani 1 1 d . . .
H20A H -0.4386 0.7567 0.0090 0.145 Uiso 1 1 calc R . .
H20B H -0.4214 0.6634 -0.0240 0.145 Uiso 1 1 calc R . .
H20C H -0.3000 0.7378 0.0198 0.145 Uiso 1 1 calc R . .
C21 C -0.3502(11) 0.5728(7) 0.0740(4) 0.092(3) Uani 1 1 d . . .
H21A H -0.3721 0.5470 0.1037 0.139 Uiso 1 1 calc R . .
H21B H -0.2562 0.5997 0.0822 0.139 Uiso 1 1 calc R . .
H21C H -0.3777 0.5257 0.0382 0.139 Uiso 1 1 calc R . .
C23 C -0.9566(10) 0.7562(8) 0.0850(5) 0.101(3) Uani 1 1 d . . .
H23A H -1.0215 0.7861 0.0730 0.121 Uiso 1 1 calc R . .
H23B H -0.9897 0.7229 0.1103 0.121 Uiso 1 1 calc R . .
C22 C -0.9385(13) 0.6876(10) 0.0313(5) 0.119(4) Uani 1 1 d . . .
H22A H -1.0212 0.6400 0.0138 0.143 Uiso 1 1 calc R . .
H22B H -0.9178 0.7196 0.0037 0.143 Uiso 1 1 calc R . .
C24 C -0.7667(15) 0.8844(10) 0.0818(6) 0.131(5) Uani 1 1 d . . .
H24A H -0.8256 0.9182 0.0707 0.197 Uiso 1 1 calc R . .
H24B H -0.7537 0.8450 0.0483 0.197 Uiso 1 1 calc R . .
H24C H -0.6830 0.9259 0.1038 0.197 Uiso 1 1 calc R . .
C25 C -0.8564(13) 0.8911(9) 0.1640(5) 0.122(5) Uani 1 1 d . . .
H25A H -0.9157 0.9213 0.1485 0.182 Uiso 1 1 calc R . .
H25B H -0.7760 0.9355 0.1870 0.182 Uiso 1 1 calc R . .
H25C H -0.8975 0.8575 0.1871 0.182 Uiso 1 1 calc R . .
B13' B -0.4418(11) 0.5386(7) 0.3398(5) 0.073(3) Uani 1 1 d . . .
H13' H -0.3722 0.4969 0.3410 0.088 Uiso 1 1 calc R . .
B9' B -0.3810(9) 0.6524(7) 0.3785(4) 0.065(2) Uani 1 1 d . . .
H9' H -0.2782 0.6786 0.4040 0.078 Uiso 1 1 calc R . .
B8' B -0.4248(10) 0.6150(7) 0.2969(4) 0.064(2) Uani 1 1 d . . .
B12' B -0.5698(11) 0.5075(7) 0.2769(5) 0.074(3) Uani 1 1 d . . .
H12' H -0.5806 0.4462 0.2419 0.089 Uiso 1 1 calc R . .
B11' B -0.6146(11) 0.4970(7) 0.3402(5) 0.078(3) Uani 1 1 d . . .
H11' H -0.6607 0.4303 0.3454 0.093 Uiso 1 1 calc R . .
B10' B -0.5010(11) 0.5840(7) 0.4005(5) 0.075(3) Uani 1 1 d . . .
H10' H -0.4796 0.5693 0.4417 0.090 Uiso 1 1 calc R . .
C4' C -0.5137(8) 0.6871(6) 0.3948(3) 0.0603(19) Uani 1 1 d . . .
B3' B -0.4481(9) 0.7303(6) 0.3471(3) 0.055(2) Uani 1 1 d . . .
H3' H -0.3876 0.8018 0.3602 0.066 Uiso 1 1 calc R . .
C2' C -0.5111(7) 0.6949(5) 0.2823(3) 0.0518(16) Uani 1 1 d . . .
B7' B -0.6065(10) 0.6018(7) 0.2543(4) 0.067(2) Uani 1 1 d . . .
H7' H -0.6444 0.5900 0.2084 0.080 Uiso 1 1 calc R . .
B6' B -0.7039(10) 0.5425(7) 0.2955(4) 0.069(2) Uani 1 1 d . . .
H6' H -0.8054 0.5014 0.2728 0.082 Uiso 1 1 calc R . .
B5' B -0.6518(12) 0.6009(7) 0.3690(4) 0.075(3) Uani 1 1 d . . .
H5' H -0.7299 0.6020 0.3929 0.090 Uiso 1 1 calc R . .
C11' C -0.6350(9) 0.8281(6) 0.4381(3) 0.065(2) Uani 1 1 d . . .
C12' C -0.7743(10) 0.7834(7) 0.4297(4) 0.075(2) Uani 1 1 d . . .
H12B H -0.8073 0.7422 0.4513 0.090 Uiso 1 1 calc R . .
C13' C -0.8578(9) 0.8143(7) 0.3946(4) 0.074(2) Uani 1 1 d . . .
C14' C -0.7962(12) 0.9429(7) 0.3464(4) 0.087(3) Uani 1 1 d . . .
H14B H -0.8819 0.9348 0.3264 0.105 Uiso 1 1 calc R . .
C15' C -0.6989(14) 1.0079(8) 0.3424(4) 0.097(3) Uani 1 1 d . . .
H15B H -0.7173 1.0467 0.3212 0.116 Uiso 1 1 calc R . .
C16' C -0.5673(12) 1.0193(7) 0.3700(5) 0.090(3) Uani 1 1 d . . .
H16B H -0.5007 1.0663 0.3667 0.108 Uiso 1 1 calc R . .
C17' C -0.5334(10) 0.9649(6) 0.4010(4) 0.077(2) Uani 1 1 d . . .
H17B H -0.4451 0.9728 0.4175 0.092 Uiso 1 1 calc R . .
C18' C -0.6367(9) 0.8950(6) 0.4079(3) 0.071(2) Uani 1 1 d . . .
C19' C -0.7743(9) 0.8848(6) 0.3801(3) 0.070(2) Uani 1 1 d . . .
C20' C -0.5495(12) 0.7272(8) 0.5199(4) 0.102(4) Uani 1 1 d . . .
H20D H -0.6360 0.6843 0.5060 0.154 Uiso 1 1 calc R . .
H20E H -0.5499 0.7749 0.5523 0.154 Uiso 1 1 calc R . .
H20F H -0.4859 0.6966 0.5310 0.154 Uiso 1 1 calc R . .
C21' C -0.3341(9) 0.8595(7) 0.4902(4) 0.082(3) Uani 1 1 d . . .
H21D H -0.3081 0.8851 0.4610 0.123 Uiso 1 1 calc R . .
H21E H -0.2725 0.8279 0.5019 0.123 Uiso 1 1 calc R . .
H21F H -0.3347 0.9075 0.5224 0.123 Uiso 1 1 calc R . .
C22' C -1.0037(10) 0.7765(7) 0.3752(5) 0.093(3) Uani 1 1 d . . .
H22C H -1.0441 0.8262 0.3791 0.111 Uiso 1 1 calc R . .
H22D H -1.0355 0.7403 0.3993 0.111 Uiso 1 1 calc R . .
C23' C -1.0454(10) 0.7178(8) 0.3139(5) 0.100(3) Uani 1 1 d . . .
H23C H -1.0210 0.7553 0.2893 0.120 Uiso 1 1 calc R . .
H23D H -1.1410 0.6925 0.3033 0.120 Uiso 1 1 calc R . .
C24' C -1.0430(11) 0.5828(8) 0.2453(5) 0.106(4) Uani 1 1 d . . .
H24D H -1.1356 0.5566 0.2419 0.159 Uiso 1 1 calc R . .
H24E H -1.0013 0.5350 0.2359 0.159 Uiso 1 1 calc R . .
H24F H -1.0324 0.6195 0.2197 0.159 Uiso 1 1 calc R . .
C25' C -1.0155(11) 0.5816(8) 0.3412(5) 0.101(3) Uani 1 1 d . . .
H25D H -1.1094 0.5536 0.3310 0.152 Uiso 1 1 calc R . .
H25E H -0.9894 0.6178 0.3805 0.152 Uiso 1 1 calc R . .
H25F H -0.9702 0.5351 0.3359 0.152 Uiso 1 1 calc R . .
O1 O -1.2309(9) 0.2592(6) 0.3257(4) 0.121(3) Uani 1 1 d . . .
O3 O -1.0845(7) 0.1447(4) 0.3889(3) 0.0867(18) Uani 1 1 d . . .
C31 C -1.3226(19) 0.1921(13) 0.2751(8) 0.174(8) Uani 1 1 d . . .
H31A H -1.3178 0.1312 0.2748 0.209 Uiso 1 1 calc R . .
H31B H -1.2995 0.2039 0.2409 0.209 Uiso 1 1 calc R . .
C32 C -1.457(2) 0.1988(14) 0.2765(9) 0.187(9) Uani 1 1 d . . .
H32A H -1.5031 0.1981 0.2393 0.224 Uiso 1 1 calc R . .
H32B H -1.5063 0.1477 0.2869 0.224 Uiso 1 1 calc R . .
C33 C -1.4453(19) 0.2814(14) 0.3174(9) 0.185(9) Uani 1 1 d . . .
H33A H -1.4910 0.2704 0.3468 0.222 Uiso 1 1 calc R . .
H33B H -1.4820 0.3216 0.2996 0.222 Uiso 1 1 calc R . .
C34 C -1.2955(16) 0.3230(9) 0.3425(8) 0.161(7) Uani 1 1 d . . .
H34A H -1.2636 0.3755 0.3294 0.193 Uiso 1 1 calc R . .
H34B H -1.2780 0.3433 0.3838 0.193 Uiso 1 1 calc R . .
O2 O -0.9503(11) 0.3431(7) 0.4199(4) 0.149(4) Uani 1 1 d D . .
C41 C -0.855(3) 0.340(3) 0.4669(13) 0.157(12) Uiso 0.50 1 d PD A 1
H41A H -0.7743 0.3331 0.4557 0.188 Uiso 0.50 1 calc PR A 1
H41B H -0.8905 0.2903 0.4817 0.188 Uiso 0.50 1 calc PR A 1
C41' C -0.952(5) 0.362(3) 0.4791(11) 0.199(17) Uiso 0.50 1 d PD A 2
H41C H -0.9571 0.3072 0.4910 0.239 Uiso 0.50 1 calc PR A 2
H41D H -1.0278 0.3833 0.4859 0.239 Uiso 0.50 1 calc PR A 2
C42 C -0.8302(18) 0.4317(15) 0.5109(9) 0.191(9) Uani 1 1 d . . .
H42A H -0.9096 0.4410 0.5226 0.229 Uiso 1 1 calc R A 1
H42B H -0.7601 0.4420 0.5441 0.229 Uiso 1 1 calc R A 1
C43 C -0.793(3) 0.4801(19) 0.4760(9) 0.257(16) Uani 1 1 d . A .
H43A H -0.7026 0.4822 0.4729 0.308 Uiso 1 1 calc R . .
H43B H -0.7988 0.5420 0.4892 0.308 Uiso 1 1 calc R . .
C44 C -0.888(3) 0.4295(13) 0.4206(10) 0.265(15) Uani 1 1 d D A .
H44A H -0.9541 0.4618 0.4141 0.318 Uiso 1 1 calc R . .
H44B H -0.8420 0.4269 0.3901 0.318 Uiso 1 1 calc R . .
C51 C -1.1748(16) 0.1315(10) 0.4255(6) 0.124(5) Uani 1 1 d . . .
H51A H -1.2638 0.0974 0.4035 0.149 Uiso 1 1 calc R . .
H51B H -1.1769 0.1892 0.4498 0.149 Uiso 1 1 calc R . .
C52 C -1.115(2) 0.0782(12) 0.4593(7) 0.161(7) Uani 1 1 d . . .
H52A H -1.0456 0.1187 0.4915 0.193 Uiso 1 1 calc R . .
H52B H -1.1823 0.0426 0.4735 0.193 Uiso 1 1 calc R . .
C53 C -1.0664(19) 0.0235(10) 0.4237(6) 0.144(6) Uani 1 1 d . . .
H53A H -1.1350 -0.0322 0.4020 0.173 Uiso 1 1 calc R . .
H53B H -0.9951 0.0075 0.4450 0.173 Uiso 1 1 calc R . .
C54 C -1.0169(12) 0.0731(8) 0.3854(5) 0.103(3) Uani 1 1 d . . .
H54A H -1.0385 0.0331 0.3467 0.124 Uiso 1 1 calc R . .
H54B H -0.9216 0.0993 0.3978 0.124 Uiso 1 1 calc R . .
O4 O -0.9808(10) 0.2259(7) 0.2909(4) 0.131(3) Uani 1 1 d D . .
C61 C -0.867(3) 0.191(3) 0.2919(18) 0.184(15) Uiso 0.50 1 d PD A 1
C62 C -0.810(4) 0.208(3) 0.2409(18) 0.190(16) Uiso 0.50 1 d PD A 1
C61' C -0.964(3) 0.1417(16) 0.2591(13) 0.142(10) Uiso 0.50 1 d PD A 2
C62' C -0.882(4) 0.1683(18) 0.2180(14) 0.138(11) Uiso 0.50 1 d PD A 2
C63 C -0.888(2) 0.2652(14) 0.2187(10) 0.201(8) Uiso 1 1 d D . .
H63A H -0.8280 0.3211 0.2176 0.241 Uiso 0.50 1 calc PR A 1
H63B H -0.9400 0.2325 0.1804 0.241 Uiso 0.50 1 calc PR A 1
H63C H -0.8000 0.3081 0.2331 0.241 Uiso 0.50 1 calc PR A 2
H63D H -0.9238 0.2673 0.1807 0.241 Uiso 0.50 1 calc PR A 2
C64 C -0.974(3) 0.2862(15) 0.2568(10) 0.231(12) Uani 1 1 d D A .
H64A H -0.9394 0.3489 0.2808 0.278 Uiso 1 1 calc R . .
H64B H -1.0622 0.2786 0.2347 0.278 Uiso 1 1 calc R . .
Li1 Li -1.069(2) 0.2424(13) 0.3536(8) 0.097(5) Uani 1 1 d . A .
C71 C -0.623(3) 0.808(2) -0.1017(10) 0.247(12) Uiso 1 1 d D . .
C72 C -0.740(3) 0.7374(18) -0.1087(9) 0.233(10) Uiso 1 1 d D . .
H72A H -0.8186 0.7433 -0.0984 0.279 Uiso 1 1 calc R . .
C73 C -0.711(3) 0.6556(17) -0.1352(9) 0.233(11) Uiso 1 1 d D . .
H73A H -0.7815 0.6044 -0.1413 0.279 Uiso 1 1 calc R . .
C75 C -0.495(3) 0.7113(16) -0.1435(10) 0.215(9) Uiso 1 1 d D . .
H75A H -0.4171 0.7050 -0.1540 0.258 Uiso 1 1 calc R . .
C77 C -0.597(4) 0.907(2) -0.0751(15) 0.38(2) Uiso 1 1 d D . .
H77A H -0.6739 0.9187 -0.0629 0.576 Uiso 1 1 calc R . .
H77B H -0.5775 0.9390 -0.1025 0.576 Uiso 1 1 calc R . .
H77C H -0.5230 0.9276 -0.0428 0.576 Uiso 1 1 calc R . .
C74 C -0.602(3) 0.6315(19) -0.1547(11) 0.250(12) Uiso 1 1 d D . .
H74A H -0.6009 0.5725 -0.1722 0.300 Uiso 1 1 calc R . .
C76 C -0.502(3) 0.8000(17) -0.1169(10) 0.234(11) Uiso 1 1 d D . .
H76A H -0.4307 0.8511 -0.1098 0.281 Uiso 1 1 calc R . .

loop_
_atom_site_aniso_label
_atom_site_aniso_U_11
_atom_site_aniso_U_22
_atom_site_aniso_U_33
_atom_site_aniso_U_23
_atom_site_aniso_U_13
_atom_site_aniso_U_12
Sm1 0.0594(3) 0.0790(3) 0.0496(2) 0.0040(2) 0.00761(17) 0.0252(2)
Sm1' 0.0519(3) 0.0695(3) 0.0541(3) 0.00949(19) 0.00887(17) 0.0247(2)
Si1 0.0781(17) 0.0808(16) 0.0506(12) 0.0076(11) 0.0225(10) 0.0272(12)
Si1' 0.0618(15) 0.0856(16) 0.0510(12) 0.0193(11) 0.0108(9) 0.0213(11)
Cl1 0.0842(18) 0.147(2) 0.0693(14) 0.0376(15) 0.0206(11) 0.0461(16)
N1 0.083(6) 0.127(7) 0.071(5) 0.016(5) 0.006(4) 0.054(5)
N1' 0.056(5) 0.087(5) 0.085(5) 0.010(4) 0.012(3) 0.019(4)
B13 0.068(7) 0.081(7) 0.068(6) 0.020(5) 0.018(4) 0.012(5)
B9 0.055(6) 0.090(7) 0.057(5) 0.018(5) 0.018(4) 0.022(5)
B8 0.053(5) 0.067(6) 0.054(5) 0.011(4) 0.011(3) 0.021(4)
B12 0.078(7) 0.051(5) 0.056(5) 0.012(4) 0.007(4) 0.019(4)
B11 0.102(9) 0.064(6) 0.065(6) 0.018(5) 0.010(5) 0.017(5)
B10 0.075(7) 0.068(6) 0.058(5) 0.022(4) 0.019(4) 0.011(5)
C4 0.061(5) 0.072(5) 0.052(4) 0.018(4) 0.014(3) 0.027(4)
B3 0.065(6) 0.069(6) 0.053(5) 0.019(4) 0.020(4) 0.024(4)
C2 0.046(4) 0.063(4) 0.046(4) 0.011(3) 0.013(3) 0.021(3)
B7 0.064(6) 0.080(6) 0.045(4) 0.011(4) 0.013(4) 0.033(5)
B6 0.065(7) 0.077(7) 0.066(6) 0.016(5) 0.011(4) 0.026(5)
B5 0.074(7) 0.068(6) 0.057(5) 0.027(4) 0.007(4) 0.025(5)
C11 0.064(6) 0.095(6) 0.048(4) 0.001(4) 0.014(4) 0.018(5)
C12 0.081(7) 0.115(8) 0.043(4) 0.006(4) 0.005(4) 0.036(6)
C13 0.077(8) 0.128(10) 0.059(6) -0.018(6) -0.001(4) 0.026(6)
C14 0.081(8) 0.116(10) 0.092(8) -0.011(7) 0.017(6) -0.003(7)
C15 0.128(13) 0.129(12) 0.086(8) -0.025(8) 0.031(8) -0.005(10)
C16 0.115(11) 0.097(8) 0.087(8) -0.010(6) 0.025(7) -0.009(8)
C17 0.102(8) 0.073(7) 0.068(6) -0.012(5) 0.017(5) 0.010(6)
C18 0.075(7) 0.086(7) 0.061(5) -0.015(5) 0.007(4) 0.015(5)
C19 0.066(7) 0.098(7) 0.066(6) -0.011(5) 0.004(4) 0.019(5)
C20 0.105(8) 0.121(9) 0.055(5) 0.017(5) 0.028(5) 0.015(6)
C21 0.093(8) 0.106(8) 0.073(6) 0.000(5) 0.033(5) 0.037(6)
C23 0.065(7) 0.136(10) 0.093(7) 0.015(7) -0.002(5) 0.046(6)
C22 0.099(9) 0.155(11) 0.085(7) 0.004(7) -0.003(6) 0.051(8)
C24 0.145(13) 0.161(13) 0.120(10) 0.072(10) 0.020(8) 0.081(10)
C25 0.117(11) 0.157(11) 0.098(8) 0.002(8) 0.017(7) 0.096(9)
B13' 0.066(7) 0.075(6) 0.092(7) 0.037(5) 0.018(5) 0.033(5)
B9' 0.052(6) 0.092(7) 0.064(5) 0.035(5) 0.012(4) 0.033(5)
B8' 0.060(6) 0.069(6) 0.073(6) 0.025(5) 0.023(4) 0.024(4)
B12' 0.080(8) 0.061(6) 0.088(7) 0.022(5) 0.020(5) 0.032(5)
B11' 0.069(7) 0.062(6) 0.110(9) 0.033(6) 0.033(6) 0.018(5)
B10' 0.072(7) 0.091(7) 0.083(7) 0.048(6) 0.027(5) 0.036(6)
C4' 0.058(5) 0.074(5) 0.051(4) 0.020(4) 0.016(3) 0.018(4)
B3' 0.053(5) 0.066(5) 0.048(4) 0.015(4) 0.010(3) 0.022(4)
C2' 0.045(4) 0.061(4) 0.050(4) 0.013(3) 0.012(3) 0.019(3)
B7' 0.058(6) 0.082(7) 0.059(5) 0.006(5) 0.012(4) 0.032(5)
B6' 0.061(6) 0.064(6) 0.075(6) 0.014(5) 0.017(4) 0.011(4)
B5' 0.080(8) 0.083(7) 0.072(6) 0.027(5) 0.022(5) 0.034(6)
C11' 0.074(6) 0.066(5) 0.056(4) 0.013(4) 0.021(4) 0.022(4)
C12' 0.074(6) 0.093(6) 0.065(5) 0.017(4) 0.031(4) 0.035(5)
C13' 0.059(6) 0.090(6) 0.073(5) 0.003(5) 0.022(4) 0.041(5)
C14' 0.100(8) 0.084(7) 0.075(6) 0.006(5) 0.012(5) 0.047(6)
C15' 0.128(11) 0.087(8) 0.084(7) 0.022(6) 0.020(6) 0.054(7)
C16' 0.093(8) 0.071(6) 0.108(8) 0.019(5) 0.021(6) 0.036(5)
C17' 0.082(7) 0.069(6) 0.077(6) 0.008(4) 0.023(4) 0.029(5)
C18' 0.075(6) 0.074(6) 0.058(5) 0.000(4) 0.015(4) 0.029(5)
C19' 0.071(6) 0.077(6) 0.057(5) 0.001(4) 0.010(4) 0.036(5)
C20' 0.115(9) 0.134(10) 0.064(6) 0.035(6) 0.036(6) 0.028(7)
C21' 0.071(6) 0.100(7) 0.066(5) 0.017(5) 0.004(4) 0.025(5)
C22' 0.068(7) 0.101(7) 0.104(8) 0.008(6) 0.025(5) 0.033(5)
C23' 0.059(7) 0.115(8) 0.112(8) 0.001(6) 0.003(5) 0.041(6)
C24' 0.073(7) 0.113(9) 0.109(8) -0.008(7) 0.008(5) 0.032(6)
C25' 0.079(8) 0.092(7) 0.125(9) 0.027(7) 0.025(6) 0.013(6)
O1 0.137(8) 0.113(6) 0.121(7) 0.026(5) 0.015(5) 0.071(6)
O3 0.097(5) 0.092(5) 0.099(5) 0.050(4) 0.041(4) 0.044(4)
C31 0.148(16) 0.176(16) 0.157(15) -0.019(12) -0.033(12) 0.085(13)
C32 0.20(2) 0.148(16) 0.166(17) 0.075(14) -0.032(15) -0.027(14)
C33 0.135(17) 0.176(18) 0.21(2) -0.015(15) 0.021(13) 0.064(13)
C34 0.135(14) 0.087(9) 0.232(19) 0.004(10) 0.002(12) 0.050(9)
O2 0.159(9) 0.125(7) 0.118(7) 0.049(6) -0.019(6) -0.025(6)
C42 0.117(14) 0.22(2) 0.183(19) 0.054(17) -0.046(13) 0.007(13)
C43 0.27(3) 0.30(3) 0.120(15) 0.107(19) -0.022(16) -0.09(2)
C44 0.35(4) 0.21(2) 0.17(2) 0.072(18) 0.07(2) -0.08(2)
C51 0.158(14) 0.134(11) 0.129(10) 0.063(9) 0.077(9) 0.080(10)
C52 0.25(2) 0.194(16) 0.132(12) 0.109(12) 0.116(13) 0.134(15)
C53 0.26(2) 0.126(11) 0.109(10) 0.065(9) 0.087(11) 0.105(12)
C54 0.101(9) 0.124(9) 0.102(8) 0.029(7) 0.033(6) 0.063(7)
O4 0.152(9) 0.131(7) 0.140(8) 0.068(6) 0.065(6) 0.048(6)
C64 0.32(3) 0.25(3) 0.25(3) 0.17(2) 0.18(3) 0.15(2)
Li1 0.122(15) 0.091(12) 0.080(11) 0.033(9) 0.017(9) 0.029(10)

loop_
_geom_bond_atom_site_label_1
_geom_bond_atom_site_label_2
_geom_bond_distance
_geom_bond_site_symmetry_2
_geom_bond_publ_flag
Sm1 B5 2.606(10) . ?
Sm1 C11 2.669(8) . ?
Sm1 C12 2.677(8) . ?
Sm1 Cl1 2.688(3) . ?
Sm1 N1 2.709(8) . ?
Sm1 C13 2.711(9) . ?
Sm1 C2 2.770(7) . ?
Sm1 C18 2.787(9) . ?
Sm1 C19 2.813(9) . ?
Sm1 B6 2.825(10) . ?
Sm1 C4 2.839(8) . ?
Sm1 B3 2.870(10) . ?
Sm1' B5' 2.601(11) . ?
Sm1' N1' 2.665(8) . ?
Sm1' Cl1 2.668(3) . ?
Sm1' C12' 2.673(8) . ?
Sm1' C11' 2.711(8) . ?
Sm1' C13' 2.729(7) . ?
Sm1' C2' 2.759(7) . ?
Sm1' C19' 2.772(8) . ?
Sm1' C18' 2.777(8) . ?
Sm1' C4' 2.813(8) . ?
Sm1' B6' 2.840(10) . ?
Sm1' B3' 2.858(9) . ?
Si1 C21 1.861(11) . ?
Si1 C20 1.868(10) . ?
Si1 C11 1.875(10) . ?
Si1 C4 1.899(8) . ?
Si1' C11' 1.840(9) . ?
Si1' C21' 1.871(10) . ?
Si1' C4' 1.884(8) . ?
Si1' C20' 1.889(10) . ?
N1 C25 1.471(12) . ?
N1 C24 1.502(16) . ?
N1 C23 1.527(14) . ?
N1' C25' 1.478(13) . ?
N1' C24' 1.480(12) . ?
N1' C23' 1.522(12) . ?
B13 B9 1.743(14) . ?
B13 B10 1.750(14) . ?
B13 B12 1.785(14) . ?
B13 B11 1.797(16) . ?
B13 B8 1.840(14) . ?
B9 C4 1.661(12) . ?
B9 B10 1.716(14) . ?
B9 B3 1.816(14) . ?
B9 B8 1.928(12) . ?
B8 C2 1.774(12) . ?
B8 B12 1.908(13) . ?
B8 B7 1.979(12) . ?
B8 B3 2.029(13) . ?
B12 B6 1.741(13) . ?
B12 B11 1.771(14) . ?
B12 B7 1.782(14) . ?
B11 B6 1.778(16) . ?
B11 B5 1.792(14) . ?
B11 B10 1.798(15) . ?
B10 C4 1.715(13) . ?
B10 B5 1.825(15) . ?
C4 B3 1.643(12) . ?
C4 B5 1.699(12) . ?
B3 C2 1.558(10) . ?
C2 C2' 1.509(10) . ?
C2 B7 1.531(12) . ?
B7 B6 1.789(14) . ?
B6 B5 1.745(14) . ?
C11 C12 1.431(14) . ?
C11 C18 1.437(14) . ?
C12 C13 1.420(15) . ?
C13 C19 1.405(16) . ?
C13 C22 1.507(17) . ?
C14 C15 1.355(19) . ?
C14 C19 1.429(16) . ?
C15 C16 1.41(2) . ?
C16 C17 1.334(15) . ?
C17 C18 1.384(15) . ?
C18 C19 1.473(14) . ?
C23 C22 1.570(15) . ?
B13' B9' 1.726(15) . ?
B13' B12' 1.779(15) . ?
B13' B10' 1.783(15) . ?
B13' B8' 1.787(14) . ?
B13' B11' 1.810(15) . ?
B9' C4' 1.703(12) . ?
B9' B10' 1.725(14) . ?
B9' B3' 1.819(12) . ?
B9' B8' 1.912(13) . ?
B8' C2' 1.790(12) . ?
B8' B12' 1.908(15) . ?
B8' B7' 1.988(14) . ?
B8' B3' 2.031(13) . ?
B12' B6' 1.737(14) . ?
B12' B11' 1.750(16) . ?
B12' B7' 1.810(14) . ?
B11' B6' 1.734(16) . ?
B11' B5' 1.779(15) . ?
B11' B10' 1.799(17) . ?
B10' C4' 1.698(13) . ?
B10' B5' 1.777(15) . ?
C4' B5' 1.664(14) . ?
C4' B3' 1.672(11) . ?
B3' C2' 1.546(11) . ?
C2' B7' 1.502(12) . ?
B7' B6' 1.833(14) . ?
B6' B5' 1.762(15) . ?
C11' C18' 1.435(12) . ?
C11' C12' 1.446(13) . ?
C12' C13' 1.392(13) . ?
C13' C19' 1.414(14) . ?
C13' C22' 1.482(14) . ?
C14' C15' 1.315(15) . ?
C14' C19' 1.413(14) . ?
C15' C16' 1.407(15) . ?
C16' C17' 1.352(14) . ?
C17' C18' 1.432(13) . ?
C18' C19' 1.470(12) . ?
C22' C23' 1.509(14) . ?
O1 C34 1.367(14) . ?
O1 C31 1.460(17) . ?
O1 Li1 1.86(2) . ?
O3 C51 1.441(13) . ?
O3 C54 1.465(11) . ?
O3 Li1 1.937(19) . ?
C31 C32 1.46(3) . ?
C32 C33 1.41(2) . ?
C33 C34 1.54(2) . ?
O2 C44 1.363(14) . ?
O2 C41' 1.431(19) . ?
O2 C41 1.434(18) . ?
O2 Li1 1.99(2) . ?
C41 C42 1.52(4) . ?
C41' C42 1.45(5) . ?
C42 C43 1.34(2) . ?
C43 C44 1.48(3) . ?
C51 C52 1.491(18) . ?
C52 C53 1.337(16) . ?
C53 C54 1.457(16) . ?
O4 C64 1.416(14) . ?
O4 C61' 1.435(18) . ?
O4 C61 1.444(19) . ?
O4 Li1 1.94(2) . ?
C61 C62 1.544(19) . ?
C62 C63 1.493(19) . ?
C61' C62' 1.519(19) . ?
C62' C63 1.536(18) . ?
C63 C64 1.460(16) . ?
C71 C72 1.421(11) . ?
C71 C76 1.425(11) . ?
C71 C77 1.480(18) . ?
C72 C73 1.426(11) . ?
C73 C74 1.422(11) . ?
C75 C76 1.418(11) . ?
C75 C74 1.422(11) . ?
